data_4310391
loop_
_publ_author_name
'Yu Wang'
'Jihong Yu'
'Qinhe Pan'
'Yu Du'
'Yongchun Zou'
'Ruren Xu'

_publ_contact_author
;
YU, Jihong
State Key Lab of Inorganic Synthesis and Preparative Chemistry
College of Chemistry
Jilin University
Changchun 130023
P. R. China
;
_publ_contact_author_email jihong@mail.jlu.edu.cn
_publ_contact_author_fax '86 431 5671974'
_publ_contact_author_phone '86 431 8499161'
_publ_section_title
;
 Synthesis and Structural Characterization of 0D Vanadium Borophosphate
 [Co(en)3]2[V3P3BO19][H2PO4].4H2O and 1D Vanadium Oxides
 [Co(en)3][V3O9].H2O and [Co(dien)2][V3O9].H2O Templated by Cobalt
 Complexes: Cooperative Organization of the Complexes and the Inorganic
 Networks
;
_journal_name_full 'Inorganic Chemistry'
_journal_page_first 559
_journal_page_last 565
_journal_paper_doi 10.1021/ic034241u
_journal_volume 43
_journal_year 2004
_chemical_formula_sum 'C8 H30 Co N6 O10 P0 V3'
_chemical_formula_weight 582.13
_chemical_name_systematic
; 
 ? 
;
_space_group_IT_number 14
_symmetry_cell_setting monoclinic
_symmetry_space_group_name_Hall '-P 2ybc'
_symmetry_space_group_name_H-M 'P 1 21/c 1'
_atom_sites_solution_hydrogens geom
_atom_sites_solution_primary direct
_atom_sites_solution_secondary difmap
_audit_creation_method SHELXL-97
_cell_angle_alpha 90.00
_cell_angle_beta 103.1340(18)
_cell_angle_gamma 90.00
_cell_formula_units_Z 4
_cell_length_a 16.1663(10)
_cell_length_b 8.7028(3)
_cell_length_c 13.9773(5)
_cell_measurement_temperature 293(2)
_cell_volume 1915.05(15)
_computing_cell_refinement 'Image Plate'
_computing_data_collection 'Image Plate'
_computing_data_reduction 'Image Plate'
_computing_molecular_graphics SHELXS-97
_computing_structure_refinement 'SHELXL-97 (Sheldrick, 1997)'
_computing_structure_solution 'SHELXS-97 (Sheldrick, 1990)'
_diffrn_ambient_temperature 293(2)
_diffrn_measured_fraction_theta_full 0.949
_diffrn_measured_fraction_theta_max 0.949
_diffrn_radiation_monochromator graphite
_diffrn_radiation_source 'fine-focus sealed tube'
_diffrn_radiation_type MoK\a
_diffrn_radiation_wavelength 0.71073
_diffrn_reflns_av_R_equivalents 0.0629
_diffrn_reflns_av_sigmaI/netI 0.1837
_diffrn_reflns_limit_h_max 20
_diffrn_reflns_limit_h_min -20
_diffrn_reflns_limit_k_max 11
_diffrn_reflns_limit_k_min -11
_diffrn_reflns_limit_l_max 18
_diffrn_reflns_limit_l_min -18
_diffrn_reflns_number 7674
_diffrn_reflns_theta_full 27.43
_diffrn_reflns_theta_max 27.43
_diffrn_reflns_theta_min 1.29
_exptl_absorpt_coefficient_mu 2.332
_exptl_crystal_colour yellow
_exptl_crystal_density_diffrn 2.019
_exptl_crystal_density_method 'not measured'
_exptl_crystal_description rod
_exptl_crystal_F_000 1184
_exptl_crystal_size_max 0.6
_exptl_crystal_size_mid 0.03
_exptl_crystal_size_min 0.025
_refine_diff_density_max 0.982
_refine_diff_density_min -0.587
_refine_diff_density_rms 0.102
_refine_ls_extinction_method none
_refine_ls_goodness_of_fit_ref 0.837
_refine_ls_hydrogen_treatment mixed
_refine_ls_matrix_type full
_refine_ls_number_parameters 256
_refine_ls_number_reflns 4151
_refine_ls_number_restraints 0
_refine_ls_restrained_S_all 0.837
_refine_ls_R_factor_all 0.1327
_refine_ls_R_factor_gt 0.0470
_refine_ls_shift/su_max 0.000
_refine_ls_shift/su_mean 0.000
_refine_ls_structure_factor_coef Fsqd
_refine_ls_weighting_details 'calc w=1/[\s^2^(Fo^2^)+(0.0166P)^2^+0.0000P] where P=(Fo^2^+2Fc^2^)/3'
_refine_ls_weighting_scheme calc
_refine_ls_wR_factor_gt 0.0601
_refine_ls_wR_factor_ref 0.0697
_reflns_number_gt 2099
_reflns_number_total 4151
_reflns_threshold_expression >2sigma(I)
_cod_data_source_file ic034241usi20030624_044711.cif
_cod_data_source_block 3
_cod_depositor_comments
;
The following automatic conversions were performed:
data name '_publ_contact_autor' replaced with '_publ_contact_author'
as specified in the replacement file
'/home/antanas/src/cod-tools/trunk/data/replacement-values/replacement_tags.lst'.

Automatic conversion script
Id: cif_correct_tags 4998 2017-03-02 13:24:31Z antanas 
;
_cod_database_code 4310391

loop_
_symmetry_equiv_pos_as_xyz
'x, y, z'
'-x, y+1/2, -z+1/2'
'-x, -y, -z'
'x, -y-1/2, z-1/2'

loop_
_atom_site_label
_atom_site_type_symbol
_atom_site_fract_x
_atom_site_fract_y
_atom_site_fract_z
_atom_site_U_iso_or_equiv
_atom_site_adp_type
_atom_site_occupancy
_atom_site_symmetry_multiplicity
_atom_site_calc_flag
_atom_site_refinement_flags
_atom_site_disorder_assembly
_atom_site_disorder_group
Co1 Co 0.0000 0.5000 0.5000 0.0136(3) Uani 1 2 d S . .
Co2 Co 0.5000 0.5000 0.5000 0.0139(3) Uani 1 2 d S . .
V1 V 0.25034(6) 0.05519(11) 0.66376(6) 0.0225(3) Uani 1 1 d . . .
V2 V 0.21334(6) 0.15750(10) 0.43343(6) 0.0186(2) Uani 1 1 d . . .
V3 V 0.33719(6) 0.36495(10) 0.77754(6) 0.0178(2) Uani 1 1 d . . .
O1 O 0.1581(2) 0.1250(6) 0.6613(3) 0.0561(14) Uani 1 1 d . . .
O2 O 0.3387(2) 0.4689(4) 0.6811(2) 0.0330(10) Uani 1 1 d . . .
O3 O 0.2562(3) -0.1216(4) 0.7054(2) 0.0476(13) Uani 1 1 d . . .
O4 O 0.2342(2) 0.3416(4) 0.4468(2) 0.0320(10) Uani 1 1 d . . .
O5 O 0.4258(2) 0.3873(4) 0.8608(2) 0.0340(11) Uani 1 1 d . . .
O6 O 0.2485(2) 0.4198(4) 0.8284(2) 0.0242(10) Uani 1 1 d . . .
O7 O 0.1102(2) 0.1357(4) 0.4144(2) 0.0270(9) Uani 1 1 d . . .
O8 O 0.2673(2) 0.0567(4) 0.5415(2) 0.0303(10) Uani 1 1 d . . .
O9 O 0.3332(2) 0.1638(4) 0.7478(2) 0.0261(10) Uani 1 1 d . . .
C1 C 0.0078(4) 0.3183(7) 0.6690(4) 0.0396(18) Uani 1 1 d . . .
H1C H -0.0168 0.2291 0.6936 0.080 Uiso 1 1 calc . . .
H1D H 0.0664 0.3271 0.7050 0.080 Uiso 1 1 calc . . .
C2 C 0.3452(3) 0.6614(6) 0.4376(4) 0.0242(14) Uani 1 1 d . . .
H2A H 0.3044 0.5875 0.4511 0.080 Uiso 1 1 calc . . .
H2B H 0.3148 0.7363 0.3914 0.080 Uiso 1 1 calc . . .
C3 C 0.3883(3) 0.7411(6) 0.5316(4) 0.0251(14) Uani 1 1 d . . .
H3A H 0.4145 0.8357 0.5168 0.080 Uiso 1 1 calc . . .
H3B H 0.3469 0.7662 0.5698 0.080 Uiso 1 1 calc . . .
C4 C 0.0396(4) 0.5420(6) 0.3147(3) 0.0315(16) Uani 1 1 d . . .
H4C H 0.1003 0.5598 0.3351 0.080 Uiso 1 1 calc . . .
H4D H 0.0260 0.5144 0.2457 0.080 Uiso 1 1 calc . . .
C5 C -0.1460(4) 0.3079(6) 0.4922(4) 0.0327(16) Uani 1 1 d . . .
H5C H -0.1645 0.3150 0.5533 0.080 Uiso 1 1 calc . . .
H5D H -0.1919 0.2647 0.4425 0.080 Uiso 1 1 calc . . .
C6 C -0.0691(4) 0.2078(6) 0.5054(4) 0.0318(16) Uani 1 1 d . . .
H6A H -0.0769 0.1157 0.5415 0.080 Uiso 1 1 calc . . .
H6B H -0.0598 0.1774 0.4420 0.080 Uiso 1 1 calc . . .
C7 C 0.5507(3) 0.3206(6) 0.6707(3) 0.0275(15) Uani 1 1 d . . .
H7A H 0.5281 0.3845 0.7157 0.080 Uiso 1 1 calc . . .
H7B H 0.5932 0.2530 0.7093 0.080 Uiso 1 1 calc . . .
C8 C 0.4794(3) 0.2253(6) 0.6084(4) 0.0266(15) Uani 1 1 d . . .
H8A H 0.5028 0.1392 0.5792 0.080 Uiso 1 1 calc . . .
H8B H 0.4426 0.1857 0.6486 0.080 Uiso 1 1 calc . . .
N1 N 0.1233(3) 0.5354(5) 0.5390(3) 0.0311(13) Uani 1 1 d . . .
H1A H 0.1407 0.5266 0.6046 0.080 Uiso 1 1 calc . . .
H1B H 0.1503 0.4635 0.5113 0.080 Uiso 1 1 calc . . .
N2 N 0.4095(3) 0.5806(4) 0.3934(3) 0.0172(11) Uani 1 1 d . . .
H2 H 0.3836 0.5000 0.3571 0.080 Uiso 1 1 calc . . .
N3 N 0.0137(3) 0.4174(5) 0.3743(3) 0.0254(12) Uani 1 1 d . . .
H3C H 0.0534 0.3430 0.3850 0.080 Uiso 1 1 calc . . .
H3D H -0.0356 0.3759 0.3415 0.080 Uiso 1 1 calc . . .
N4 N 0.4543(3) 0.6353(5) 0.5886(3) 0.0201(11) Uani 1 1 d . . .
H4A H 0.4313 0.5778 0.6294 0.080 Uiso 1 1 calc . . .
H4B H 0.4968 0.6909 0.6254 0.080 Uiso 1 1 calc . . .
N5 N 0.4305(3) 0.3281(5) 0.5298(3) 0.0210(11) Uani 1 1 d . . .
H5A H 0.3852 0.3660 0.5493 0.080 Uiso 1 1 calc . . .
H5B H 0.4112 0.2728 0.4749 0.080 Uiso 1 1 calc . . .
N6 N 0.0049(3) 0.2968(5) 0.5608(3) 0.0297(12) Uani 1 1 d . . .
H6 H 0.0535 0.2490 0.5545 0.080 Uiso 1 1 calc . . .
O1W O 0.1526(2) -0.3376(4) 0.7467(2) 0.0302(10) Uani 1 1 d . . .

loop_
_atom_site_aniso_label
_atom_site_aniso_U_11
_atom_site_aniso_U_22
_atom_site_aniso_U_33
_atom_site_aniso_U_23
_atom_site_aniso_U_13
_atom_site_aniso_U_12
Co1 0.0146(7) 0.0124(6) 0.0148(5) 0.0006(5) 0.0052(5) 0.0004(5)
Co2 0.0119(6) 0.0142(6) 0.0159(5) -0.0008(5) 0.0040(5) 0.0001(5)
V1 0.0224(7) 0.0251(6) 0.0197(5) 0.0007(4) 0.0040(5) -0.0007(5)
V2 0.0186(6) 0.0194(6) 0.0194(5) -0.0015(4) 0.0076(4) 0.0009(5)
V3 0.0202(6) 0.0155(5) 0.0191(5) 0.0018(4) 0.0073(4) 0.0007(5)
O1 0.026(3) 0.102(4) 0.039(3) -0.012(3) 0.006(2) 0.019(3)
O2 0.042(3) 0.031(3) 0.033(2) 0.0117(18) 0.024(2) 0.012(2)
O3 0.063(3) 0.033(3) 0.035(2) 0.016(2) -0.012(2) -0.017(2)
O4 0.034(3) 0.025(2) 0.039(2) -0.0107(19) 0.013(2) -0.002(2)
O5 0.027(3) 0.028(3) 0.040(2) -0.0078(18) -0.007(2) 0.001(2)
O6 0.035(3) 0.020(2) 0.023(2) 0.0021(17) 0.0172(19) 0.0055(19)
O7 0.020(2) 0.028(2) 0.033(2) 0.0050(19) 0.0070(18) 0.002(2)
O8 0.028(3) 0.042(3) 0.020(2) 0.0039(17) 0.0038(19) 0.017(2)
O9 0.032(3) 0.021(2) 0.026(2) -0.0048(18) 0.0068(19) -0.001(2)
C1 0.056(5) 0.039(4) 0.025(3) 0.011(3) 0.012(3) 0.011(4)
C2 0.017(3) 0.025(3) 0.032(3) 0.001(3) 0.008(3) 0.002(3)
C3 0.023(4) 0.016(3) 0.039(4) -0.002(3) 0.013(3) 0.009(3)
C4 0.062(5) 0.018(3) 0.022(3) 0.000(2) 0.025(3) -0.007(3)
C5 0.027(4) 0.026(4) 0.049(4) -0.011(3) 0.015(3) -0.017(3)
C6 0.032(4) 0.014(3) 0.049(4) -0.008(3) 0.009(3) -0.016(3)
C7 0.023(4) 0.039(4) 0.022(3) 0.010(3) 0.008(3) 0.004(3)
C8 0.018(4) 0.026(4) 0.037(4) 0.014(3) 0.010(3) 0.004(3)
N1 0.027(3) 0.032(3) 0.034(3) -0.008(2) 0.004(2) -0.001(3)
N2 0.018(3) 0.020(3) 0.015(2) -0.0007(19) 0.006(2) 0.001(2)
N3 0.030(3) 0.026(3) 0.021(2) -0.004(2) 0.007(2) 0.005(2)
N4 0.022(3) 0.019(3) 0.020(2) -0.001(2) 0.005(2) 0.001(2)
N5 0.018(3) 0.023(3) 0.022(2) 0.002(2) 0.004(2) -0.004(2)
N6 0.035(3) 0.023(3) 0.038(3) 0.003(2) 0.022(3) 0.004(2)
O1W 0.020(2) 0.035(3) 0.032(2) 0.003(2) -0.0023(18) 0.000(2)

loop_
_atom_type_symbol
_atom_type_description
_atom_type_scat_dispersion_real
_atom_type_scat_dispersion_imag
_atom_type_scat_source
C C 0.0033 0.0016 'International Tables Vol C Tables 4.2.6.8 and 6.1.1.4'
H H 0.0000 0.0000 'International Tables Vol C Tables 4.2.6.8 and 6.1.1.4'
N N 0.0061 0.0033 'International Tables Vol C Tables 4.2.6.8 and 6.1.1.4'
O O 0.0106 0.0060 'International Tables Vol C Tables 4.2.6.8 and 6.1.1.4'
P P 0.1023 0.0942 'International Tables Vol C Tables 4.2.6.8 and 6.1.1.4'
V V 0.3005 0.5294 'International Tables Vol C Tables 4.2.6.8 and 6.1.1.4'
Co Co 0.3494 0.9721 'International Tables Vol C Tables 4.2.6.8 and 6.1.1.4'

loop_
_geom_angle_atom_site_label_1
_geom_angle_atom_site_label_2
_geom_angle_atom_site_label_3
_geom_angle
_geom_angle_site_symmetry_1
_geom_angle_site_symmetry_3
_geom_angle_publ_flag
N6 Co1 N6 180.0 3_566 . ?
N6 Co1 N3 93.22(17) 3_566 3_566 ?
N6 Co1 N3 86.78(17) . 3_566 ?
N6 Co1 N3 86.78(17) 3_566 . ?
N6 Co1 N3 93.22(17) . . ?
N3 Co1 N3 180.000(1) 3_566 . ?
N6 Co1 N1 85.25(18) 3_566 . ?
N6 Co1 N1 94.75(18) . . ?
N3 Co1 N1 90.46(17) 3_566 . ?
N3 Co1 N1 89.54(17) . . ?
N6 Co1 N1 94.75(18) 3_566 3_566 ?
N6 Co1 N1 85.25(18) . 3_566 ?
N3 Co1 N1 89.54(17) 3_566 3_566 ?
N3 Co1 N1 90.46(17) . 3_566 ?
N1 Co1 N1 180.00(8) . 3_566 ?
N2 Co2 N2 180.000(1) . 3_666 ?
N2 Co2 N4 86.68(16) . . ?
N2 Co2 N4 93.32(16) 3_666 . ?
N2 Co2 N4 93.32(16) . 3_666 ?
N2 Co2 N4 86.68(16) 3_666 3_666 ?
N4 Co2 N4 180.00(15) . 3_666 ?
N2 Co2 N5 93.94(16) . . ?
N2 Co2 N5 86.06(16) 3_666 . ?
N4 Co2 N5 90.40(17) . . ?
N4 Co2 N5 89.60(17) 3_666 . ?
N2 Co2 N5 86.06(16) . 3_666 ?
N2 Co2 N5 93.94(16) 3_666 3_666 ?
N4 Co2 N5 89.60(17) . 3_666 ?
N4 Co2 N5 90.40(17) 3_666 3_666 ?
N5 Co2 N5 180.0 . 3_666 ?
O1 V1 O3 110.0(2) . . ?
O1 V1 O8 108.66(17) . . ?
O3 V1 O8 109.66(18) . . ?
O1 V1 O9 111.03(19) . . ?
O3 V1 O9 106.36(17) . . ?
O8 V1 O9 111.13(17) . . ?
O7 V2 O4 107.89(18) . . ?
O7 V2 O8 111.27(17) . . ?
O4 V2 O8 109.54(17) . . ?
O7 V2 O6 108.60(16) . 4_565 ?
O4 V2 O6 111.05(17) . 4_565 ?
O8 V2 O6 108.51(15) . 4_565 ?
O2 V3 O5 110.3(2) . . ?
O2 V3 O9 110.87(16) . . ?
O5 V3 O9 105.05(17) . . ?
O2 V3 O6 110.01(16) . . ?
O5 V3 O6 109.51(17) . . ?
O9 V3 O6 111.01(16) . . ?
V3 O6 V2 129.97(19) . 4_566 ?
V1 O8 V2 131.0(2) . . ?
V3 O9 V1 129.36(19) . . ?
C4 C1 N6 110.8(4) 3_566 . ?
C4 C1 H1C 109.5 3_566 . ?
N6 C1 H1C 109.5 . . ?
C4 C1 H1D 109.5 3_566 . ?
N6 C1 H1D 109.5 . . ?
H1C C1 H1D 108.1 . . ?
N2 C2 C3 110.4(4) . . ?
N2 C2 H2A 109.6 . . ?
C3 C2 H2A 109.6 . . ?
N2 C2 H2B 109.6 . . ?
C3 C2 H2B 109.6 . . ?
H2A C2 H2B 108.1 . . ?
N4 C3 C2 108.3(4) . . ?
N4 C3 H3A 110.0 . . ?
C2 C3 H3A 110.0 . . ?
N4 C3 H3B 110.0 . . ?
C2 C3 H3B 110.0 . . ?
H3A C3 H3B 108.4 . . ?
C1 C4 N3 106.9(4) 3_566 . ?
C1 C4 H4C 110.3 3_566 . ?
N3 C4 H4C 110.3 . . ?
C1 C4 H4D 110.3 3_566 . ?
N3 C4 H4D 110.3 . . ?
H4C C4 H4D 108.6 . . ?
C6 C5 N1 108.3(4) . 3_566 ?
C6 C5 H5C 110.0 . . ?
N1 C5 H5C 110.0 3_566 . ?
C6 C5 H5D 110.0 . . ?
N1 C5 H5D 110.0 3_566 . ?
H5C C5 H5D 108.4 . . ?
N6 C6 C5 108.0(4) . . ?
N6 C6 H6A 110.1 . . ?
C5 C6 H6A 110.1 . . ?
N6 C6 H6B 110.1 . . ?
C5 C6 H6B 110.1 . . ?
H6A C6 H6B 108.4 . . ?
N2 C7 C8 110.1(4) 3_666 . ?
N2 C7 H7A 109.6 3_666 . ?
C8 C7 H7A 109.6 . . ?
N2 C7 H7B 109.6 3_666 . ?
C8 C7 H7B 109.6 . . ?
H7A C7 H7B 108.2 . . ?
N5 C8 C7 107.5(4) . . ?
N5 C8 H8A 110.2 . . ?
C7 C8 H8A 110.2 . . ?
N5 C8 H8B 110.2 . . ?
C7 C8 H8B 110.2 . . ?
H8A C8 H8B 108.5 . . ?
C5 N1 Co1 111.2(3) 3_566 . ?
C5 N1 H1A 109.4 3_566 . ?
Co1 N1 H1A 109.4 . . ?
C5 N1 H1B 109.4 3_566 . ?
Co1 N1 H1B 109.4 . . ?
H1A N1 H1B 108.0 . . ?
C7 N2 C2 114.3(4) 3_666 . ?
C7 N2 Co2 108.2(3) 3_666 . ?
C2 N2 Co2 108.7(3) . . ?
C7 N2 H2 108.5 3_666 . ?
C2 N2 H2 108.5 . . ?
Co2 N2 H2 108.5 . . ?
C4 N3 Co1 109.8(3) . . ?
C4 N3 H3C 109.7 . . ?
Co1 N3 H3C 109.7 . . ?
C4 N3 H3D 109.7 . . ?
Co1 N3 H3D 109.7 . . ?
H3C N3 H3D 108.2 . . ?
C3 N4 Co2 110.9(3) . . ?
C3 N4 H4A 109.5 . . ?
Co2 N4 H4A 109.5 . . ?
C3 N4 H4B 109.5 . . ?
Co2 N4 H4B 109.5 . . ?
H4A N4 H4B 108.0 . . ?
C8 N5 Co2 112.1(3) . . ?
C8 N5 H5A 109.2 . . ?
Co2 N5 H5A 109.2 . . ?
C8 N5 H5B 109.2 . . ?
Co2 N5 H5B 109.2 . . ?
H5A N5 H5B 107.9 . . ?
C6 N6 C1 115.0(4) . . ?
C6 N6 Co1 107.3(3) . . ?
C1 N6 Co1 108.2(3) . . ?
C6 N6 H6 108.8 . . ?
C1 N6 H6 108.8 . . ?
Co1 N6 H6 108.8 . . ?

loop_
_geom_bond_atom_site_label_1
_geom_bond_atom_site_label_2
_geom_bond_distance
_geom_bond_site_symmetry_2
_geom_bond_publ_flag
Co1 N6 1.956(4) 3_566 ?
Co1 N6 1.956(4) . ?
Co1 N3 1.957(4) 3_566 ?
Co1 N3 1.957(4) . ?
Co1 N1 1.967(4) . ?
Co1 N1 1.967(4) 3_566 ?
Co2 N2 1.965(4) . ?
Co2 N2 1.965(4) 3_666 ?
Co2 N4 1.971(4) . ?
Co2 N4 1.971(4) 3_666 ?
Co2 N5 1.972(4) . ?
Co2 N5 1.972(4) 3_666 ?
V1 O1 1.603(4) . ?
V1 O3 1.640(4) . ?
V1 O8 1.791(3) . ?
V1 O9 1.831(3) . ?
V2 O7 1.638(3) . ?
V2 O4 1.639(4) . ?
V2 O8 1.793(3) . ?
V2 O6 1.819(3) 4_565 ?
V3 O2 1.628(3) . ?
V3 O5 1.639(3) . ?
V3 O9 1.797(3) . ?
V3 O6 1.803(4) . ?
O6 V2 1.819(3) 4_566 ?
C1 C4 1.483(7) 3_566 ?
C1 N6 1.513(6) . ?
C1 H1C 0.9700 . ?
C1 H1D 0.9700 . ?
C2 N2 1.499(6) . ?
C2 C3 1.509(7) . ?
C2 H2A 0.9700 . ?
C2 H2B 0.9700 . ?
C3 N4 1.495(6) . ?
C3 H3A 0.9700 . ?
C3 H3B 0.9700 . ?
C4 C1 1.483(7) 3_566 ?
C4 N3 1.484(6) . ?
C4 H4C 0.9700 . ?
C4 H4D 0.9700 . ?
C5 C6 1.494(7) . ?
C5 N1 1.502(7) 3_566 ?
C5 H5C 0.9700 . ?
C5 H5D 0.9700 . ?
C6 N6 1.487(6) . ?
C6 H6A 0.9700 . ?
C6 H6B 0.9700 . ?
C7 N2 1.490(6) 3_666 ?
C7 C8 1.523(7) . ?
C7 H7A 0.9700 . ?
C7 H7B 0.9700 . ?
C8 N5 1.496(6) . ?
C8 H8A 0.9700 . ?
C8 H8B 0.9700 . ?
N1 C5 1.502(7) 3_566 ?
N1 H1A 0.9000 . ?
N1 H1B 0.9000 . ?
N2 C7 1.490(6) 3_666 ?
N2 H2 0.9100 . ?
N3 H3C 0.9000 . ?
N3 H3D 0.9000 . ?
N4 H4A 0.9000 . ?
N4 H4B 0.9000 . ?
N5 H5A 0.9000 . ?
N5 H5B 0.9000 . ?
N6 H6 0.9100 . ?

loop_
_geom_hbond_atom_site_label_D
_geom_hbond_atom_site_label_H
_geom_hbond_atom_site_label_A
_geom_hbond_distance_DH
_geom_hbond_distance_HA
_geom_hbond_distance_DA
_geom_hbond_angle_DHA
_geom_hbond_site_symmetry_A
N6 H6 O1 0.91 2.26 2.960(6) 133.4 .
N6 H6 O7 0.91 2.54 3.261(5) 136.2 .
N5 H5A O2 0.90 2.32 3.097(5) 144.5 .
N5 H5A O4 0.90 2.54 3.123(5) 122.8 .
N5 H5B O5 0.90 2.17 3.004(5) 153.7 4_565
N4 H4A O2 0.90 2.04 2.891(5) 157.8 .
N4 H4B O5 0.90 2.10 2.906(6) 148.4 2_656
N3 H3C O7 0.90 2.02 2.891(5) 161.6 .
N3 H3D O1W 0.90 2.04 2.917(5) 165.3 3_556
N2 H2 O9 0.91 2.11 3.007(5) 167.4 4_565
N1 H1A O1W 0.90 2.28 3.042(5) 142.1 1_565
N1 H1B O4 0.90 2.08 2.962(6) 165.6 .
